data_7703138
loop_
_publ_author_name
'Chen, Jing-Huo'
'Wei, Donghui'
'Yang, Guang'
'Ma, Jian-Gong'
'Cheng, Peng'

_publ_section_title
;
 A systematic investigation of structural transformation in a copper
 pyrazolato system: a case study.
;
_journal_issue 4
_journal_name_full 'Dalton transactions (Cambridge, England : 2003)'
_journal_page_first 1116
_journal_page_last 1123
_journal_paper_doi 10.1039/c9dt04263f
_journal_volume 49
_journal_year 2020
_chemical_formula_moiety 'C96 H78 Cl6 Cu6 N12 O6'
_chemical_formula_sum 'C96 H78 Cl6 Cu6 N12 O6'
_chemical_formula_weight 2089.64
_space_group_crystal_system monoclinic
_space_group_IT_number 15
_space_group_name_Hall '-C 2yc'
_space_group_name_H-M_alt 'C 1 2/c 1'
_atom_sites_solution_hydrogens geom
_atom_sites_solution_primary direct
_audit_creation_date 2019-10-29
_audit_creation_method
;
Olex2 1.2-beta
(compiled 2017.08.10 svn.r3458 for OlexSys, GUI svn.r5381)
;
_audit_update_record
;
2019-11-04 deposited with the CCDC.	2019-12-05 downloaded from the CCDC.
;
_cell_angle_alpha 90
_cell_angle_beta 100.045(2)
_cell_angle_gamma 90
_cell_formula_units_Z 4
_cell_length_a 29.0762(6)
_cell_length_b 16.6019(4)
_cell_length_c 19.2306(5)
_cell_measurement_reflns_used 9564
_cell_measurement_temperature 120(2)
_cell_measurement_theta_max 28.9030
_cell_measurement_theta_min 3.2670
_cell_volume 9140.7(4)
_computing_cell_refinement
;
CrysAlisPro, Agilent Technologies,
Version 1.171.36.32 (release 02-08-2013 CrysAlis171 .NET)
(compiled Aug  2 2013,16:46:58)
;
_computing_data_collection
;
CrysAlisPro, Agilent Technologies,
Version 1.171.36.32 (release 02-08-2013 CrysAlis171 .NET)
(compiled Aug  2 2013,16:46:58)
;
_computing_data_reduction
;
CrysAlisPro, Agilent Technologies,
Version 1.171.36.32 (release 02-08-2013 CrysAlis171 .NET)
(compiled Aug  2 2013,16:46:58)
;
_computing_structure_refinement 'XL (Sheldrick, 2018)'
_computing_structure_solution 'XS (Sheldrick, 2018)'
_diffrn_ambient_temperature 120(2)
_diffrn_detector_area_resol_mean 16.2116
_diffrn_measured_fraction_theta_full 0.998
_diffrn_measured_fraction_theta_max 0.998
_diffrn_measurement_details
;
#__ type_ start__ end____ width___ exp.time_
  1 omega  -48.00  -22.00   1.0000  120.0000
omega____ theta____ kappa____ phi______ frames
    -       18.9396  -77.0000   30.0000 26

#__ type_ start__ end____ width___ exp.time_
  2 omega   -1.00   43.00   1.0000  120.0000
omega____ theta____ kappa____ phi______ frames
    -       18.9396  -77.0000   30.0000 44

#__ type_ start__ end____ width___ exp.time_
  3 omega   35.00   94.00   1.0000  120.0000
omega____ theta____ kappa____ phi______ frames
    -       18.9396 -178.0000   60.0000 59

#__ type_ start__ end____ width___ exp.time_
  4 omega  -87.00   16.00   1.0000  120.0000
omega____ theta____ kappa____ phi______ frames
    -      -19.2521    0.0000  150.0000 103
;
_diffrn_measurement_device_type 'SuperNova, Single source at offset, Eos'
_diffrn_measurement_method '\w scans'
_diffrn_orient_matrix_UB_11 0.0073604000
_diffrn_orient_matrix_UB_12 -0.0403733000
_diffrn_orient_matrix_UB_13 0.0069509000
_diffrn_orient_matrix_UB_21 0.0080529000
_diffrn_orient_matrix_UB_22 -0.0014459000
_diffrn_orient_matrix_UB_23 -0.0327421000
_diffrn_orient_matrix_UB_31 0.0222379000
_diffrn_orient_matrix_UB_32 0.0138895000
_diffrn_orient_matrix_UB_33 0.0168389000
_diffrn_radiation_monochromator mirror
_diffrn_radiation_type MoK\a
_diffrn_radiation_wavelength 0.71073
_diffrn_reflns_av_R_equivalents 0.0198
_diffrn_reflns_av_unetI/netI 0.0327
_diffrn_reflns_Laue_measured_fraction_full 0.998
_diffrn_reflns_Laue_measured_fraction_max 0.998
_diffrn_reflns_limit_h_max 34
_diffrn_reflns_limit_h_min -22
_diffrn_reflns_limit_k_max 9
_diffrn_reflns_limit_k_min -19
_diffrn_reflns_limit_l_max 22
_diffrn_reflns_limit_l_min -22
_diffrn_reflns_number 17792
_diffrn_reflns_point_group_measured_fraction_full 0.998
_diffrn_reflns_point_group_measured_fraction_max 0.998
_diffrn_reflns_theta_full 25.027
_diffrn_reflns_theta_max 25.027
_diffrn_reflns_theta_min 3.121
_diffrn_source 'SuperNova (Mo) X-ray Source'
_exptl_absorpt_coefficient_mu 1.607
_exptl_absorpt_correction_T_max 1.00000
_exptl_absorpt_correction_T_min 0.83657
_exptl_absorpt_correction_type multi-scan
_exptl_absorpt_process_details
;
CrysAlisPro, Agilent Technologies,
Version 1.171.36.32 (release 02-08-2013 CrysAlis171 .NET)
(compiled Aug  2 2013,16:46:58)
Empirical absorption correction using spherical harmonics,
 implemented in SCALE3 ABSPACK scaling algorithm.
;
_exptl_crystal_colour red
_exptl_crystal_colour_primary red
_exptl_crystal_density_diffrn 1.518
_exptl_crystal_description block
_exptl_crystal_F_000 4248
_exptl_crystal_size_max 0.28
_exptl_crystal_size_mid 0.28
_exptl_crystal_size_min 0.22
_refine_diff_density_max 0.991
_refine_diff_density_min -0.982
_refine_diff_density_rms 0.078
_refine_ls_extinction_method none
_refine_ls_goodness_of_fit_ref 1.030
_refine_ls_hydrogen_treatment constr
_refine_ls_matrix_type full
_refine_ls_number_parameters 593
_refine_ls_number_reflns 8057
_refine_ls_number_restraints 26
_refine_ls_restrained_S_all 1.037
_refine_ls_R_factor_all 0.0482
_refine_ls_R_factor_gt 0.0421
_refine_ls_shift/su_max 0.001
_refine_ls_shift/su_mean 0.000
_refine_ls_structure_factor_coef Fsqd
_refine_ls_weighting_details 'w=1/[\s^2^(Fo^2^)+(0.0480P)^2^+35.0510P] where P=(Fo^2^+2Fc^2^)/3'
_refine_ls_weighting_scheme calc
_refine_ls_wR_factor_gt 0.1038
_refine_ls_wR_factor_ref 0.1084
_reflns_Friedel_coverage 0.000
_reflns_number_gt 7129
_reflns_number_total 8057
_reflns_threshold_expression 'I > 2\s(I)'
_cod_data_source_file c9dt04263f2.cif
_cod_data_source_block '[CuIIpz(OMe)]6+H2O+12H'
_cod_depositor_comments 'Adding full bibliography for 7703129--7703138.cif.'
_cod_database_code 7703138
_shelx_shelxl_version_number 2018/3
_chemical_oxdiff_formula 'C H O N Cu Cl'
_chemical_oxdiff_usercomment CU6CL6
_shelx_space_group_comment
;
The symmetry employed for this shelxl refinement is uniquely defined
by the following loop, which should always be used as a source of
symmetry information in preference to the above space-group names.
They are only intended as comments.
;
_reflns_odcompleteness_completeness 99.75
_reflns_odcompleteness_iscentric 1
_reflns_odcompleteness_theta 26.32
_olex2_refinement_description
;
1. Fixed Uiso
 At 1.2 times of:
  All C(H) groups
 At 1.5 times of:
  All C(H,H,H) groups
2. Restrained distances
 Cl3B-C8
 1.75 with sigma of 0.005
 Cl3A-C8
 1.75 with sigma of 0.005
3. Uiso/Uaniso restraints and constraints
Uanis(C0AA) \\sim Ueq: with sigma of 0.005 and sigma for terminal atoms of 0.01
Uanis(C6B) \\sim Ueq: with sigma of 0.005 and sigma for terminal atoms of 0.01
Uanis(C48A) \\sim Ueq, Uanis(C1AA) \\sim Ueq: with sigma of 0.005 and sigma for
terminal atoms of 0.01
Uanis(C1AA) \\sim Ueq, Uanis(C48A) \\sim Ueq: with sigma of 0.005 and sigma for
terminal atoms of 0.01
Uanis(C28B) = Uanis(C28A)
Uanis(C29B) = Uanis(C33A)
Uanis(C32A) = Uanis(C30B)
Uanis(C31A) = Uanis(C31B)
Uanis(C30A) = Uanis(C32B)
Uanis(C29A) = Uanis(C33B)
Uanis(C22A) = Uanis(C22B)
Uanis(C23A) = Uanis(C23B)
Uanis(C24A) = Uanis(C24B)
Uanis(C25B) = Uanis(C25A)
Uanis(C26B) = Uanis(C26A)
Uanis(C27B) = Uanis(C27A)
Uanis(C1AA) = Uanis(C48A)
Uanis(C0AA) = Uanis(C46A)
Uanis(C6A) = Uanis(C6B)
Uanis(Cl3B) = Uanis(Cl3A)
Uanis(Cl1B) = Uanis(Cl1A)
Uanis(C4A) = Uanis(C4B)
Uanis(C5B) = Uanis(C5A)
4. Others
 Sof(Cl3B)=1-FVAR(1)
 Sof(Cl3A)=FVAR(1)
 Sof(Cl1B)=1-FVAR(2)
 Sof(Cl1A)=FVAR(2)
 Fixed Sof: Cl2B(0.5) C5B(0.5) C6B(0.5) C22A(0.5) C23A(0.5) H23A(0.5)
 C24A(0.5) H24A(0.5) C25A(0.5) H25A(0.5) C26A(0.5) H26A(0.5) C27A(0.5)
 H27A(0.5) C4B(0.5) C32B(0.5) H32B(0.5) C33B(0.5) H33B(0.5) C28B(0.5) C29B(0.5)
 H29B(0.5) C30B(0.5) H30B(0.5) C31B(0.5) H31B(0.5) C28A(0.5) C33A(0.5)
 H33A(0.5) C32A(0.5) H32A(0.5) C31A(0.5) H31A(0.5) C30A(0.5) H30A(0.5)
 C29A(0.5) H29A(0.5) C22B(0.5) C23B(0.5) H23B(0.5) C24B(0.5) H24B(0.5)
 C25B(0.5) H25B(0.5) C26B(0.5) H26B(0.5) C27B(0.5) H27B(0.5) C6A(0.5) C5A(0.5)
 C4A(0.5) Cl2A(0.5) C1AA(0.25) H1AA(0.25) H1AB(0.25) H1AC(0.25) C48A(0.75)
 H48A(0.75) H48B(0.75) H48C(0.75) C46A(0.75) H46A(0.75) H46B(0.75) H46C(0.75)
 C0AA(0.25) H0AA(0.25) H0AB(0.25) H0AC(0.25)
5.a Aromatic/amide H refined with riding coordinates:
 C19(H19), C18(H18), C17(H17), C11(H11), C39(H39), C12(H12), C35(H35),
 C21(H21), C20(H20), C15(H15), C14(H14), C13(H13), C23A(H23A), C24A(H24A),
 C25A(H25A), C26A(H26A), C27A(H27A), C43(H43), C42(H42), C36(H36), C45(H45),
 C44(H44), C41(H41), C37(H37), C38(H38), C32B(H32B), C33B(H33B), C29B(H29B),
 C30B(H30B), C31B(H31B), C33A(H33A), C32A(H32A), C31A(H31A), C30A(H30A),
 C29A(H29A), C23B(H23B), C24B(H24B), C25B(H25B), C26B(H26B), C27B(H27B)
5.b Fitted hexagon refined as free rotating group:
 C22A(C23A,C24A,C25A,C26A,C27A), C32B(C33B,C28B,C29B,C30B,C31B), C28A(C33A,
 C32A,C31A,C30A,C29A), C22B(C23B,C24B,C25B,C26B,C27B)
5.c Idealised Me refined as rotating group:
 C47(H47A,H47B,H47C), C1AA(H1AA,H1AB,H1AC), C48A(H48A,H48B,H48C), C46A(H46A,
 H46B,H46C), C0AA(H0AA,H0AB,H0AC)
;
_olex2_submission_special_instructions 'No special instructions were received'

loop_
_space_group_symop_operation_xyz
'x, y, z'
'-x, y, -z+1/2'
'x+1/2, y+1/2, z'
'-x+1/2, y+1/2, -z+1/2'
'-x, -y, -z'
'x, -y, z-1/2'
'-x+1/2, -y+1/2, -z'
'x+1/2, -y+1/2, z-1/2'

loop_
_atom_site_label
_atom_site_type_symbol
_atom_site_fract_x
_atom_site_fract_y
_atom_site_fract_z
_atom_site_U_iso_or_equiv
_atom_site_adp_type
_atom_site_occupancy
_atom_site_site_symmetry_order
_atom_site_calc_flag
_atom_site_refinement_flags_posn
_atom_site_refinement_flags_adp
_atom_site_refinement_flags_occupancy
_atom_site_disorder_assembly
_atom_site_disorder_group
Cu2 Cu 0.10090(2) 0.81896(2) 0.22269(2) 0.02175(11) Uani 1 1 d . . . . .
Cu1 Cu 0.05289(2) 0.66302(2) 0.24715(2) 0.02112(11) Uani 1 1 d . . . . .
Cu3 Cu 0.04672(2) 0.97290(3) 0.22742(2) 0.02461(12) Uani 1 1 d . . . . .
Cl1B Cl -0.0277(2) 0.4339(4) 0.0323(3) 0.0311(7) Uani 0.475(6) 1 d . . P A 2
Cl3B Cl 0.23202(14) 1.0419(3) 0.3716(3) 0.0341(6) Uani 0.380(6) 1 d D . P B 2
Cl2B Cl 0.14835(9) 0.99365(19) -0.00925(14) 0.0508(6) Uani 0.5 1 d . . P C 2
O2 O 0.09508(7) 0.74161(13) 0.29499(11) 0.0222(5) Uani 1 1 d . . . . .
O1 O 0.06133(9) 0.73819(14) 0.17389(11) 0.0319(6) Uani 1 1 d . . . . .
N5 N 0.13401(9) 0.90303(16) 0.28255(14) 0.0232(6) Uani 1 1 d . . . . .
N4 N 0.07189(9) 0.95904(17) 0.13861(15) 0.0250(6) Uani 1 1 d . . . . .
N2 N 0.01240(9) 0.59209(17) 0.18180(15) 0.0269(6) Uani 1 1 d . . . . .
N1 N -0.03486(9) 0.60295(17) 0.17379(15) 0.0283(7) Uani 1 1 d . . . . .
O3 O 0.01825(8) 0.96959(19) 0.31023(13) 0.0407(7) Uani 1 1 d . . . . .
N6 N 0.11079(9) 0.97426(16) 0.27996(15) 0.0245(6) Uani 1 1 d . . . . .
C7 C 0.17719(11) 0.9129(2) 0.32148(19) 0.0271(7) Uani 1 1 d . . . . .
C19 C 0.16118(12) 0.4433(2) 0.1686(2) 0.0363(9) Uani 1 1 d . . . . .
H19 H 0.1924 0.4239 0.1768 0.044 Uiso 1 1 calc R . . . .
C18 C 0.12445(13) 0.3903(2) 0.1659(2) 0.0395(9) Uani 1 1 d . . . . .
H18 H 0.1303 0.3342 0.1718 0.047 Uiso 1 1 calc R . . . .
C2 C -0.02100(12) 0.5029(2) 0.1040(2) 0.0353(9) Uani 1 1 d . . . . .
C16 C 0.06969(11) 0.5009(2) 0.14561(19) 0.0304(8) Uani 1 1 d . . . . .
C17 C 0.07871(12) 0.4189(2) 0.1545(2) 0.0360(9) Uani 1 1 d . . . . .
H17 H 0.0535 0.3821 0.1529 0.043 Uiso 1 1 calc R . . . .
N3 N 0.09881(10) 0.89219(18) 0.14126(15) 0.0308(7) Uani 1 1 d . . . . .
C10 C -0.10677(12) 0.5433(2) 0.1061(2) 0.0317(8) Uani 1 1 d . . . . .
C8 C 0.18020(10) 0.9927(2) 0.3438(2) 0.0343(9) Uani 1 1 d D . . . .
C9 C 0.13831(11) 1.0303(2) 0.3167(2) 0.0312(8) Uani 1 1 d . . . . .
C34 C 0.21121(11) 0.8468(2) 0.3328(2) 0.0302(8) Uani 1 1 d . . . . .
C5B C 0.1217(8) 0.9665(10) 0.0585(9) 0.024(2) Uani 0.5 1 d . . P C 2
C11 C -0.12786(12) 0.5470(2) 0.0354(2) 0.0344(8) Uani 1 1 d . . . . .
H11 H -0.1091 0.5498 -0.0004 0.041 Uiso 1 1 calc R . . . .
C39 C 0.21818(14) 0.7975(3) 0.2776(2) 0.0428(10) Uani 1 1 d . . . . .
H39 H 0.2008 0.8066 0.2317 0.051 Uiso 1 1 calc R . . . .
C6B C 0.0879(9) 1.0078(16) 0.0877(11) 0.021(3) Uani 0.5 1 d . U P C 2
C12 C -0.17585(12) 0.5467(3) 0.0170(2) 0.0397(9) Uani 1 1 d . . . . .
H12 H -0.1900 0.5492 -0.0313 0.048 Uiso 1 1 calc R . . . .
C35 C 0.23730(12) 0.8322(2) 0.3997(2) 0.0389(9) Uani 1 1 d . . . . .
H35 H 0.2330 0.8651 0.4385 0.047 Uiso 1 1 calc R . . . .
C21 C 0.10710(12) 0.5538(2) 0.14736(19) 0.0331(8) Uani 1 1 d . . . . .
H21 H 0.1015 0.6098 0.1404 0.040 Uiso 1 1 calc R . . . .
C20 C 0.15242(12) 0.5249(2) 0.1592(2) 0.0347(8) Uani 1 1 d . . . . .
H20 H 0.1778 0.5614 0.1608 0.042 Uiso 1 1 calc R . . . .
C47 C 0.11565(12) 0.7434(2) 0.36759(17) 0.0307(8) Uani 1 1 d . . . . .
H47A H 0.1458 0.7154 0.3743 0.046 Uiso 1 1 calc GR . . . .
H47B H 0.0949 0.7165 0.3954 0.046 Uiso 1 1 calc GR . . . .
H47C H 0.1204 0.7994 0.3832 0.046 Uiso 1 1 calc GR . . . .
C40 C 0.12242(12) 1.1144(2) 0.3209(2) 0.0387(9) Uani 1 1 d . . . . .
C1 C -0.05567(12) 0.5485(2) 0.1264(2) 0.0321(8) Uani 1 1 d . . . . .
C15 C -0.13468(13) 0.5375(3) 0.1576(2) 0.0421(10) Uani 1 1 d . . . . .
H15 H -0.1206 0.5333 0.2059 0.051 Uiso 1 1 calc R . . . .
C14 C -0.18275(14) 0.5376(3) 0.1391(2) 0.0525(12) Uani 1 1 d . . . . .
H14 H -0.2017 0.5342 0.1746 0.063 Uiso 1 1 calc R . . . .
C3 C 0.02148(12) 0.5307(2) 0.1409(2) 0.0311(8) Uani 1 1 d . . . . .
C13 C -0.20326(13) 0.5428(3) 0.0683(2) 0.0505(12) Uani 1 1 d . . . . .
H13 H -0.2363 0.5437 0.0554 0.061 Uiso 1 1 calc R . . . .
C22A C 0.17217(13) 0.8553(3) 0.0958(3) 0.0272(11) Uani 0.5 1 d . . P C 1
C23A C 0.16459(14) 0.7728(3) 0.0882(3) 0.0369(13) Uani 0.5 1 d G . P C 1
H23A H 0.1339 0.7517 0.0847 0.044 Uiso 0.5 1 calc R . P C 1
C24A C 0.2019(2) 0.7213(2) 0.0856(3) 0.0523(17) Uani 0.5 1 d G . P C 1
H24A H 0.1967 0.6649 0.0803 0.063 Uiso 0.5 1 calc R . P C 1
C25A C 0.24681(16) 0.7521(3) 0.0907(3) 0.064(2) Uani 0.5 1 d G . P C 1
H25A H 0.2723 0.7169 0.0889 0.077 Uiso 0.5 1 calc R . P C 1
C26A C 0.25439(12) 0.8346(3) 0.0984(3) 0.0527(17) Uani 0.5 1 d G . P C 1
H26A H 0.2851 0.8557 0.1018 0.063 Uiso 0.5 1 calc R . P C 1
C27A C 0.21707(16) 0.8861(2) 0.1010(3) 0.0439(14) Uani 0.5 1 d G . P C 1
H27A H 0.2223 0.9425 0.1062 0.053 Uiso 0.5 1 calc R . P C 1
C43 C 0.09054(17) 1.2728(3) 0.3261(3) 0.0611(14) Uani 1 1 d . . . . .
H43 H 0.0804 1.3271 0.3273 0.073 Uiso 1 1 calc R . . . .
C42 C 0.07596(18) 1.2262(3) 0.2681(3) 0.0536(12) Uani 1 1 d . . . . .
H42 H 0.0545 1.2474 0.2294 0.064 Uiso 1 1 calc R . . . .
C36 C 0.26935(14) 0.7699(3) 0.4098(3) 0.0522(12) Uani 1 1 d . . . . .
H36 H 0.2871 0.7605 0.4555 0.063 Uiso 1 1 calc R . . . .
C45 C 0.13571(17) 1.1610(3) 0.3812(3) 0.078(2) Uani 1 1 d . . . . .
H45 H 0.1554 1.1387 0.4211 0.094 Uiso 1 1 calc R . . . .
C44 C 0.1203(2) 1.2401(3) 0.3831(4) 0.091(2) Uani 1 1 d . . . . .
H44 H 0.1303 1.2719 0.4240 0.109 Uiso 1 1 calc R . . . .
C4B C 0.1240(5) 0.8915(8) 0.0918(9) 0.023(2) Uani 0.5 1 d . . P C 2
C41 C 0.09221(15) 1.1477(2) 0.2650(2) 0.0430(10) Uani 1 1 d . . . . .
H41 H 0.0823 1.1165 0.2237 0.052 Uiso 1 1 calc R . . . .
C37 C 0.27566(16) 0.7217(3) 0.3546(3) 0.0616(14) Uani 1 1 d . . . . .
H37 H 0.2977 0.6789 0.3620 0.074 Uiso 1 1 calc R . . . .
C38 C 0.25018(17) 0.7351(3) 0.2883(3) 0.0604(13) Uani 1 1 d . . . . .
H38 H 0.2546 0.7016 0.2500 0.072 Uiso 1 1 calc R . . . .
C32B C 0.0913(2) 1.2294(3) 0.0441(3) 0.0481(17) Uani 0.5 1 d . . P C 2
H32B H 0.1130 1.2672 0.0316 0.058 Uiso 0.5 1 calc R . P C 2
C33B C 0.10480(15) 1.1499(3) 0.0582(3) 0.0376(14) Uani 0.5 1 d G . P C 2
H33B H 0.1357 1.1334 0.0552 0.045 Uiso 0.5 1 calc R . P C 2
C28B C 0.07311(18) 1.0945(2) 0.0765(3) 0.0286(17) Uani 0.5 1 d G . P C 2
C29B C 0.02791(16) 1.1186(3) 0.0808(3) 0.0455(17) Uani 0.5 1 d G . P C 2
H29B H 0.0063 1.0808 0.0934 0.055 Uiso 0.5 1 calc R . P C 2
C30B C 0.01441(18) 1.1981(4) 0.0668(4) 0.059(2) Uani 0.5 1 d G . P C 2
H30B H -0.0165 1.2146 0.0697 0.071 Uiso 0.5 1 calc R . P C 2
C31B C 0.0461(2) 1.2535(3) 0.0484(4) 0.062(2) Uani 0.5 1 d G . P C 2
H31B H 0.0369 1.3078 0.0388 0.074 Uiso 0.5 1 calc R . P C 2
C28A C 0.05404(16) 1.0874(3) 0.0801(3) 0.0286(17) Uani 0.5 1 d . . P C 1
C33A C 0.00641(16) 1.0836(3) 0.0811(4) 0.0455(17) Uani 0.5 1 d G . P C 1
H33A H -0.0077 1.0334 0.0885 0.055 Uiso 0.5 1 calc R . P C 1
C32A C -0.02055(15) 1.1531(4) 0.0714(3) 0.059(2) Uani 0.5 1 d G . P C 1
H32A H -0.0531 1.1505 0.0721 0.071 Uiso 0.5 1 calc R . P C 1
C31A C 0.0001(2) 1.2265(3) 0.0606(3) 0.062(2) Uani 0.5 1 d G . P C 1
H31A H -0.0183 1.2741 0.0540 0.074 Uiso 0.5 1 calc R . P C 1
C30A C 0.0478(2) 1.2303(3) 0.0596(3) 0.0481(17) Uani 0.5 1 d G . P C 1
H30A H 0.0619 1.2805 0.0522 0.058 Uiso 0.5 1 calc R . P C 1
C29A C 0.07472(15) 1.1608(3) 0.0693(3) 0.0376(14) Uani 0.5 1 d G . P C 1
H29A H 0.1073 1.1634 0.0686 0.045 Uiso 0.5 1 calc R . P C 1
C22B C 0.15013(15) 0.8139(3) 0.0754(3) 0.0272(11) Uani 0.5 1 d . . P C 2
C23B C 0.12666(13) 0.7428(3) 0.0538(3) 0.0369(13) Uani 0.5 1 d G . P C 2
H23B H 0.0936 0.7403 0.0494 0.044 Uiso 0.5 1 calc R . P C 2
C24B C 0.15151(18) 0.6754(2) 0.0386(3) 0.0523(17) Uani 0.5 1 d G . P C 2
H24B H 0.1355 0.6269 0.0239 0.063 Uiso 0.5 1 calc R . P C 2
C25B C 0.19982(18) 0.6792(3) 0.0450(3) 0.064(2) Uani 0.5 1 d G . P C 2
H25B H 0.2168 0.6331 0.0346 0.077 Uiso 0.5 1 calc R . P C 2
C26B C 0.22329(12) 0.7503(4) 0.0666(3) 0.0527(17) Uani 0.5 1 d G . P C 2
H26B H 0.2563 0.7528 0.0709 0.063 Uiso 0.5 1 calc R . P C 2
C27B C 0.19844(15) 0.8176(3) 0.0817(3) 0.0439(14) Uani 0.5 1 d G . P C 2
H27B H 0.2145 0.8662 0.0965 0.053 Uiso 0.5 1 calc R . P C 2
C6A C 0.0828(9) 1.0160(16) 0.0985(11) 0.021(3) Uani 0.5 1 d . . P C 1
C5A C 0.1213(8) 0.9893(10) 0.0740(9) 0.024(2) Uani 0.5 1 d . . P C 1
C4A C 0.1354(5) 0.9145(8) 0.1027(9) 0.023(2) Uani 0.5 1 d . . P C 1
Cl2A Cl 0.15009(7) 1.03551(14) 0.01129(11) 0.0302(4) Uani 0.5 1 d . . P C 1
C1AA C 0.0372(8) 0.8992(17) 0.3614(12) 0.065(2) Uani 0.25 1 d . U P D 1
H1AA H 0.0362 0.8487 0.3347 0.097 Uiso 0.25 1 calc GR . P D 1
H1AB H 0.0178 0.8940 0.3980 0.097 Uiso 0.25 1 calc GR . P D 1
H1AC H 0.0695 0.9107 0.3836 0.097 Uiso 0.25 1 calc GR . P D 1
C48A C 0.0410(2) 0.9466(5) 0.3817(4) 0.065(2) Uani 0.75 1 d . U P D 2
H48A H 0.0581 0.8960 0.3796 0.097 Uiso 0.75 1 calc GR . P D 2
H48B H 0.0173 0.9395 0.4117 0.097 Uiso 0.75 1 calc GR . P D 2
H48C H 0.0629 0.9891 0.4015 0.097 Uiso 0.75 1 calc GR . P D 2
C46A C 0.0355(2) 0.7445(4) 0.1046(3) 0.0454(17) Uani 0.75 1 d . . P E 2
H46A H 0.0021 0.7427 0.1063 0.068 Uiso 0.75 1 calc GR . P E 2
H46B H 0.0437 0.6997 0.0760 0.068 Uiso 0.75 1 calc GR . P E 2
H46C H 0.0430 0.7956 0.0836 0.068 Uiso 0.75 1 calc GR . P E 2
C0AA C 0.0144(7) 0.7518(15) 0.1191(11) 0.0454(17) Uani 0.25 1 d . U P E 1
H0AA H -0.0110 0.7645 0.1447 0.068 Uiso 0.25 1 calc GR . P E 1
H0AB H 0.0067 0.7027 0.0912 0.068 Uiso 0.25 1 calc GR . P E 1
H0AC H 0.0186 0.7965 0.0876 0.068 Uiso 0.25 1 calc GR . P E 1
Cl3A Cl 0.22872(8) 1.03633(18) 0.3991(2) 0.0341(6) Uani 0.620(6) 1 d D . P B 1
Cl1A Cl -0.03217(18) 0.4188(3) 0.0534(3) 0.0311(7) Uani 0.525(6) 1 d . . P A 1

loop_
_atom_site_aniso_label
_atom_site_aniso_U_11
_atom_site_aniso_U_22
_atom_site_aniso_U_33
_atom_site_aniso_U_23
_atom_site_aniso_U_13
_atom_site_aniso_U_12
Cu2 0.0274(2) 0.0189(2) 0.0195(2) 0.00237(15) 0.00564(16) -0.00055(16)
Cu1 0.0191(2) 0.0178(2) 0.0230(2) -0.00020(16) -0.00593(15) -0.00185(15)
Cu3 0.01153(19) 0.0298(2) 0.0335(2) -0.00056(18) 0.00660(16) 0.00021(16)
Cl1B 0.0267(10) 0.0311(18) 0.034(2) -0.0164(14) 0.0006(13) -0.0023(10)
Cl3B 0.0134(5) 0.0371(7) 0.0504(17) -0.0034(13) 0.0016(10) -0.0086(4)
Cl2B 0.0554(14) 0.0619(18) 0.0437(14) 0.0235(13) 0.0326(12) 0.0109(14)
O2 0.0226(11) 0.0251(12) 0.0164(10) 0.0042(9) -0.0031(9) -0.0085(9)
O1 0.0512(15) 0.0224(12) 0.0166(11) 0.0010(10) -0.0098(11) -0.0016(11)
N5 0.0166(13) 0.0214(14) 0.0321(15) 0.0014(12) 0.0058(11) -0.0009(11)
N4 0.0192(13) 0.0255(15) 0.0311(15) 0.0047(12) 0.0065(11) 0.0048(11)
N2 0.0166(13) 0.0233(15) 0.0370(16) -0.0100(13) -0.0060(11) 0.0039(11)
N1 0.0163(13) 0.0263(15) 0.0378(16) -0.0099(13) -0.0080(12) 0.0038(12)
O3 0.0142(11) 0.074(2) 0.0345(14) 0.0053(14) 0.0055(10) 0.0020(12)
N6 0.0167(13) 0.0219(15) 0.0358(15) -0.0031(12) 0.0073(11) -0.0023(11)
C7 0.0146(15) 0.0273(18) 0.040(2) 0.0018(15) 0.0078(14) -0.0029(13)
C19 0.0222(17) 0.041(2) 0.045(2) 0.0016(18) 0.0037(15) 0.0093(16)
C18 0.0291(19) 0.030(2) 0.059(3) -0.0032(19) 0.0052(17) 0.0088(16)
C2 0.0231(17) 0.029(2) 0.048(2) -0.0212(18) -0.0089(16) 0.0042(15)
C16 0.0214(17) 0.0291(19) 0.0376(19) -0.0113(16) -0.0038(14) 0.0020(14)
C17 0.0234(17) 0.0275(19) 0.055(2) -0.0075(18) 0.0017(16) 0.0011(15)
N3 0.0344(16) 0.0300(16) 0.0323(16) 0.0109(13) 0.0178(13) 0.0125(13)
C10 0.0212(17) 0.0270(19) 0.042(2) -0.0095(16) -0.0069(15) 0.0031(14)
C8 0.0109(15) 0.030(2) 0.061(2) -0.0050(18) 0.0042(15) -0.0054(14)
C9 0.0140(15) 0.0275(19) 0.053(2) -0.0047(17) 0.0087(15) -0.0037(14)
C34 0.0182(16) 0.0265(18) 0.048(2) 0.0052(16) 0.0106(15) -0.0020(14)
C5B 0.0258(19) 0.033(9) 0.015(7) 0.003(4) 0.012(5) 0.007(6)
C11 0.0224(17) 0.038(2) 0.039(2) -0.0112(17) -0.0038(15) 0.0034(15)
C39 0.036(2) 0.042(2) 0.052(2) 0.008(2) 0.0121(18) 0.0127(18)
C6B 0.022(4) 0.022(4) 0.019(5) 0.001(4) 0.005(3) 0.002(3)
C12 0.0241(18) 0.051(3) 0.038(2) -0.0021(19) -0.0095(16) 0.0014(17)
C35 0.0218(18) 0.042(2) 0.052(2) 0.0083(19) 0.0042(16) -0.0050(16)
C21 0.0290(18) 0.0273(19) 0.039(2) -0.0034(16) -0.0044(15) 0.0018(15)
C20 0.0237(18) 0.039(2) 0.039(2) -0.0019(17) 0.0003(15) -0.0025(16)
C47 0.0336(19) 0.036(2) 0.0198(16) 0.0030(15) -0.0035(14) -0.0130(16)
C40 0.0179(17) 0.0260(19) 0.072(3) -0.0071(19) 0.0076(17) -0.0015(15)
C1 0.0214(17) 0.0279(19) 0.041(2) -0.0127(16) -0.0102(15) 0.0027(14)
C15 0.030(2) 0.051(3) 0.040(2) 0.0064(19) -0.0105(17) -0.0040(18)
C14 0.026(2) 0.084(4) 0.044(2) 0.016(2) -0.0004(17) -0.012(2)
C3 0.0251(17) 0.0234(18) 0.041(2) -0.0107(16) -0.0058(15) 0.0053(14)
C13 0.0185(18) 0.077(3) 0.052(3) 0.012(2) -0.0073(17) -0.0069(19)
C22A 0.022(3) 0.045(4) 0.017(3) 0.007(2) 0.011(2) 0.003(2)
C23A 0.038(3) 0.036(3) 0.040(3) 0.015(3) 0.016(2) 0.021(3)
C24A 0.077(5) 0.034(3) 0.056(4) 0.007(3) 0.040(4) 0.015(3)
C25A 0.033(3) 0.086(6) 0.076(5) 0.037(4) 0.018(3) 0.030(4)
C26A 0.043(4) 0.060(4) 0.060(4) 0.015(3) 0.021(3) 0.024(3)
C27A 0.031(3) 0.056(4) 0.049(3) 0.009(3) 0.017(3) 0.010(3)
C43 0.059(3) 0.026(2) 0.100(4) -0.011(3) 0.020(3) 0.006(2)
C42 0.075(3) 0.031(2) 0.058(3) 0.008(2) 0.021(2) 0.014(2)
C36 0.032(2) 0.049(3) 0.072(3) 0.020(3) 0.000(2) 0.0039(19)
C45 0.046(3) 0.046(3) 0.125(5) -0.041(3) -0.036(3) 0.012(2)
C44 0.067(3) 0.044(3) 0.143(6) -0.048(4) -0.034(4) 0.015(3)
C4B 0.014(6) 0.028(7) 0.028(5) 0.007(5) 0.006(4) 0.000(4)
C41 0.058(3) 0.028(2) 0.048(2) -0.0006(18) 0.022(2) 0.0027(19)
C37 0.041(2) 0.048(3) 0.094(4) 0.023(3) 0.008(3) 0.019(2)
C38 0.059(3) 0.047(3) 0.078(3) -0.003(3) 0.020(3) 0.024(2)
C32B 0.073(4) 0.027(3) 0.038(3) 0.000(3) -0.010(3) 0.002(3)
C33B 0.045(4) 0.027(3) 0.036(3) 0.002(2) -0.005(3) -0.004(3)
C28B 0.032(5) 0.027(3) 0.025(2) 0.0067(18) -0.003(3) -0.004(3)
C29B 0.031(4) 0.054(5) 0.055(3) 0.027(4) 0.018(3) 0.018(3)
C30B 0.072(5) 0.063(5) 0.046(4) 0.030(4) 0.020(4) 0.039(4)
C31B 0.115(7) 0.035(4) 0.028(3) 0.006(3) -0.009(4) 0.018(4)
C28A 0.032(5) 0.027(3) 0.025(2) 0.0067(18) -0.003(3) -0.004(3)
C33A 0.031(4) 0.054(5) 0.055(3) 0.027(4) 0.018(3) 0.018(3)
C32A 0.072(5) 0.063(5) 0.046(4) 0.030(4) 0.020(4) 0.039(4)
C31A 0.115(7) 0.035(4) 0.028(3) 0.006(3) -0.009(4) 0.018(4)
C30A 0.073(4) 0.027(3) 0.038(3) 0.000(3) -0.010(3) 0.002(3)
C29A 0.045(4) 0.027(3) 0.036(3) 0.002(2) -0.005(3) -0.004(3)
C22B 0.022(3) 0.045(4) 0.017(3) 0.007(2) 0.011(2) 0.003(2)
C23B 0.038(3) 0.036(3) 0.040(3) 0.015(3) 0.016(2) 0.021(3)
C24B 0.077(5) 0.034(3) 0.056(4) 0.007(3) 0.040(4) 0.015(3)
C25B 0.033(3) 0.086(6) 0.076(5) 0.037(4) 0.018(3) 0.030(4)
C26B 0.043(4) 0.060(4) 0.060(4) 0.015(3) 0.021(3) 0.024(3)
C27B 0.031(3) 0.056(4) 0.049(3) 0.009(3) 0.017(3) 0.010(3)
C6A 0.022(4) 0.022(4) 0.019(5) 0.001(4) 0.005(3) 0.002(3)
C5A 0.0258(19) 0.033(9) 0.015(7) 0.003(4) 0.012(5) 0.007(6)
C4A 0.014(6) 0.028(7) 0.028(5) 0.007(5) 0.006(4) 0.000(4)
Cl2A 0.0317(10) 0.0326(11) 0.0282(11) 0.0101(9) 0.0103(8) -0.0037(9)
C1AA 0.042(3) 0.103(5) 0.052(4) 0.031(4) 0.014(3) 0.006(4)
C48A 0.042(3) 0.103(5) 0.052(4) 0.031(4) 0.014(3) 0.006(4)
C46A 0.059(4) 0.039(3) 0.029(3) 0.005(2) -0.021(3) -0.003(3)
C0AA 0.059(4) 0.039(3) 0.029(3) 0.005(2) -0.021(3) -0.003(3)
Cl3A 0.0134(5) 0.0371(7) 0.0504(17) -0.0034(13) 0.0016(10) -0.0086(4)
Cl1A 0.0267(10) 0.0311(18) 0.034(2) -0.0164(14) 0.0006(13) -0.0023(10)

loop_
_atom_type_symbol
_atom_type_description
_atom_type_scat_dispersion_real
_atom_type_scat_dispersion_imag
_atom_type_scat_source
C C 0.0033 0.0016 'International Tables Vol C Tables 4.2.6.8 and 6.1.1.4'
H H 0.0000 0.0000 'International Tables Vol C Tables 4.2.6.8 and 6.1.1.4'
Cl Cl 0.1484 0.1585 'International Tables Vol C Tables 4.2.6.8 and 6.1.1.4'
Cu Cu 0.3201 1.2651 'International Tables Vol C Tables 4.2.6.8 and 6.1.1.4'
N N 0.0061 0.0033 'International Tables Vol C Tables 4.2.6.8 and 6.1.1.4'
O O 0.0106 0.0060 'International Tables Vol C Tables 4.2.6.8 and 6.1.1.4'

loop_
_geom_angle_atom_site_label_1
_geom_angle_atom_site_label_2
_geom_angle_atom_site_label_3
_geom_angle
_geom_angle_site_symmetry_1
_geom_angle_site_symmetry_3
Cu3 Cu2 Cu1 117.698(16) . .
O2 Cu2 Cu1 38.02(6) . .
O2 Cu2 Cu3 115.64(7) . .
O2 Cu2 N5 98.50(10) . .
O2 Cu2 N3 172.13(11) . .
O1 Cu2 Cu1 38.40(7) . .
O1 Cu2 Cu3 109.77(8) . .
O1 Cu2 O2 76.36(9) . .
O1 Cu2 N5 170.83(11) . .
O1 Cu2 N3 96.33(12) . .
N5 Cu2 Cu1 135.68(8) . .
N5 Cu2 Cu3 65.31(8) . .
N5 Cu2 N3 88.35(12) . .
N3 Cu2 Cu1 134.49(10) . .
N3 Cu2 Cu3 63.75(8) . .
O2 Cu1 Cu2 38.22(6) . .
O2 Cu1 O1 75.97(9) . .
O2 Cu1 N2 169.08(11) . .
O2 Cu1 N1 102.08(10) . 2
O1 Cu1 Cu2 37.81(7) . .
O1 Cu1 N2 93.39(11) . .
O1 Cu1 N1 168.10(12) . 2
N2 Cu1 Cu2 131.20(9) . .
N2 Cu1 N1 88.83(12) . 2
N1 Cu1 Cu2 138.55(9) 2 .
Cu3 Cu3 Cu2 120.982(11) 2 .
N4 Cu3 Cu2 66.58(8) . .
N4 Cu3 Cu3 137.65(8) . 2
O3 Cu3 Cu2 107.72(9) . .
O3 Cu3 Cu2 117.00(9) 2 .
O3 Cu3 Cu3 38.65(8) 2 2
O3 Cu3 Cu3 38.24(7) . 2
O3 Cu3 N4 170.92(13) . .
O3 Cu3 N4 99.20(11) 2 .
O3 Cu3 O3 76.79(12) 2 .
O3 Cu3 N6 171.43(11) 2 .
O3 Cu3 N6 94.67(11) . .
N6 Cu3 Cu2 64.52(8) . .
N6 Cu3 Cu3 132.86(8) . 2
N6 Cu3 N4 89.13(11) . .
Cu1 O2 Cu2 103.76(9) . .
C47 O2 Cu2 128.5(2) . .
C47 O2 Cu1 127.71(19) . .
Cu2 O1 Cu1 103.79(10) . .
C46A O1 Cu2 126.0(3) . .
C46A O1 Cu1 128.4(3) . .
C0AA O1 Cu2 127.1(9) . .
C0AA O1 Cu1 111.8(9) . .
N6 N5 Cu2 114.20(19) . .
C7 N5 Cu2 136.6(2) . .
C7 N5 N6 108.7(3) . .
N3 N4 Cu3 111.1(2) . .
N3 N4 C6B 103.8(10) . .
C6B N4 Cu3 138.3(10) . .
C6A N4 Cu3 126.4(10) . .
C6A N4 N3 114.9(11) . .
N1 N2 Cu1 118.2(2) . .
C3 N2 Cu1 132.5(2) . .
C3 N2 N1 109.3(3) . .
N2 N1 Cu1 112.23(19) . 2
C1 N1 Cu1 135.6(2) . 2
C1 N1 N2 108.1(3) . .
Cu3 O3 Cu3 103.11(12) 2 .
C1AA O3 Cu3 118.6(9) . 2
C1AA O3 Cu3 112.8(9) . .
C48A O3 Cu3 128.3(3) . 2
C48A O3 Cu3 126.5(3) . .
N5 N6 Cu3 115.5(2) . .
C9 N6 Cu3 134.8(2) . .
C9 N6 N5 109.7(3) . .
N5 C7 C8 106.8(3) . .
N5 C7 C34 121.8(3) . .
C8 C7 C34 131.4(3) . .
C18 C19 H19 120.1 . .
C18 C19 C20 119.8(3) . .
C20 C19 H19 120.1 . .
C19 C18 H18 120.0 . .
C19 C18 C17 120.1(4) . .
C17 C18 H18 120.0 . .
C1 C2 Cl1B 127.2(3) . .
C1 C2 C3 106.8(3) . .
C1 C2 Cl1A 123.3(3) . .
C3 C2 Cl1B 125.3(3) . .
C3 C2 Cl1A 128.9(3) . .
C17 C16 C21 118.9(3) . .
C17 C16 C3 119.5(3) . .
C21 C16 C3 121.3(3) . .
C18 C17 H17 119.8 . .
C16 C17 C18 120.4(4) . .
C16 C17 H17 119.8 . .
N4 N3 Cu2 118.2(2) . .
N4 N3 C4A 104.1(7) . .
C4B N3 Cu2 129.3(8) . .
C4B N3 N4 112.1(8) . .
C4A N3 Cu2 129.8(7) . .
C11 C10 C1 120.5(3) . .
C15 C10 C11 119.1(3) . .
C15 C10 C1 120.3(3) . .
C7 C8 Cl3B 123.7(3) . .
C7 C8 Cl3A 125.2(3) . .
C9 C8 Cl3B 124.7(3) . .
C9 C8 C7 108.0(3) . .
C9 C8 Cl3A 126.7(3) . .
N6 C9 C8 106.8(3) . .
N6 C9 C40 121.3(3) . .
C8 C9 C40 131.9(3) . .
C39 C34 C7 120.9(3) . .
C39 C34 C35 118.4(3) . .
C35 C34 C7 120.7(3) . .
C6B C5B Cl2B 129.1(18) . .
C6B C5B C4B 103.5(19) . .
C4B C5B Cl2B 126.9(12) . .
C10 C11 H11 119.9 . .
C12 C11 C10 120.2(4) . .
C12 C11 H11 119.9 . .
C34 C39 H39 119.6 . .
C38 C39 C34 120.9(4) . .
C38 C39 H39 119.6 . .
N4 C6B C28B 121.8(16) . .
C5B C6B N4 110(2) . .
C5B C6B C28B 128(2) . .
C11 C12 H12 119.9 . .
C13 C12 C11 120.3(4) . .
C13 C12 H12 119.9 . .
C34 C35 H35 119.9 . .
C36 C35 C34 120.3(4) . .
C36 C35 H35 119.9 . .
C16 C21 H21 119.9 . .
C20 C21 C16 120.2(4) . .
C20 C21 H21 119.9 . .
C19 C20 H20 119.7 . .
C21 C20 C19 120.6(4) . .
C21 C20 H20 119.7 . .
O2 C47 H47A 109.5 . .
O2 C47 H47B 109.5 . .
O2 C47 H47C 109.5 . .
H47A C47 H47B 109.5 . .
H47A C47 H47C 109.5 . .
H47B C47 H47C 109.5 . .
C45 C40 C9 121.8(4) . .
C41 C40 C9 120.0(4) . .
C41 C40 C45 118.1(4) . .
N1 C1 C2 108.1(3) . .
N1 C1 C10 122.1(3) . .
C2 C1 C10 129.8(3) . .
C10 C15 H15 119.7 . .
C14 C15 C10 120.6(4) . .
C14 C15 H15 119.7 . .
C15 C14 H14 120.2 . .
C15 C14 C13 119.6(4) . .
C13 C14 H14 120.2 . .
N2 C3 C2 107.7(3) . .
N2 C3 C16 120.1(3) . .
C2 C3 C16 132.0(3) . .
C12 C13 C14 120.2(4) . .
C12 C13 H13 119.9 . .
C14 C13 H13 119.9 . .
C23A C22A C27A 120.0 . .
C23A C22A C4A 124.2(5) . .
C27A C22A C4A 115.7(5) . .
C22A C23A H23A 120.0 . .
C22A C23A C24A 120.0 . .
C24A C23A H23A 120.0 . .
C23A C24A H24A 120.0 . .
C25A C24A C23A 120.0 . .
C25A C24A H24A 120.0 . .
C24A C25A H25A 120.0 . .
C24A C25A C26A 120.0 . .
C26A C25A H25A 120.0 . .
C25A C26A H26A 120.0 . .
C27A C26A C25A 120.0 . .
C27A C26A H26A 120.0 . .
C22A C27A H27A 120.0 . .
C26A C27A C22A 120.0 . .
C26A C27A H27A 120.0 . .
C42 C43 H43 120.4 . .
C42 C43 C44 119.2(4) . .
C44 C43 H43 120.4 . .
C43 C42 H42 119.8 . .
C43 C42 C41 120.5(5) . .
C41 C42 H42 119.8 . .
C35 C36 H36 119.8 . .
C37 C36 C35 120.5(4) . .
C37 C36 H36 119.8 . .
C40 C45 H45 119.8 . .
C44 C45 C40 120.3(5) . .
C44 C45 H45 119.8 . .
C43 C44 C45 120.6(5) . .
C43 C44 H44 119.7 . .
C45 C44 H44 119.7 . .
N3 C4B C5B 109.9(13) . .
N3 C4B C22B 121.0(11) . .
C5B C4B C22B 129.1(14) . .
C40 C41 C42 121.2(4) . .
C40 C41 H41 119.4 . .
C42 C41 H41 119.4 . .
C36 C37 H37 120.0 . .
C36 C37 C38 120.1(4) . .
C38 C37 H37 120.0 . .
C39 C38 H38 120.0 . .
C37 C38 C39 119.9(5) . .
C37 C38 H38 120.0 . .
C33B C32B H32B 120.0 . .
C33B C32B C31B 120.0 . .
C31B C32B H32B 120.0 . .
C32B C33B H33B 120.0 . .
C28B C33B C32B 120.0 . .
C28B C33B H33B 120.0 . .
C33B C28B C6B 118.9(10) . .
C33B C28B C29B 120.0 . .
C29B C28B C6B 121.0(10) . .
C28B C29B H29B 120.0 . .
C30B C29B C28B 120.0 . .
C30B C29B H29B 120.0 . .
C29B C30B H30B 120.0 . .
C29B C30B C31B 120.0 . .
C31B C30B H30B 120.0 . .
C32B C31B H31B 120.0 . .
C30B C31B C32B 120.0 . .
C30B C31B H31B 120.0 . .
C33A C28A C29A 120.0 . .
C33A C28A C6A 119.4(11) . .
C29A C28A C6A 120.2(11) . .
C28A C33A H33A 120.0 . .
C28A C33A C32A 120.0 . .
C32A C33A H33A 120.0 . .
C33A C32A H32A 120.0 . .
C31A C32A C33A 120.0 . .
C31A C32A H32A 120.0 . .
C32A C31A H31A 120.0 . .
C30A C31A C32A 120.0 . .
C30A C31A H31A 120.0 . .
C31A C30A H30A 120.0 . .
C29A C30A C31A 120.0 . .
C29A C30A H30A 120.0 . .
C28A C29A H29A 120.0 . .
C30A C29A C28A 120.0 . .
C30A C29A H29A 120.0 . .
C23B C22B C4B 122.1(4) . .
C23B C22B C27B 120.0 . .
C27B C22B C4B 117.9(4) . .
C22B C23B H23B 120.0 . .
C24B C23B C22B 120.0 . .
C24B C23B H23B 120.0 . .
C23B C24B H24B 120.0 . .
C23B C24B C25B 120.0 . .
C25B C24B H24B 120.0 . .
C24B C25B H25B 120.0 . .
C24B C25B C26B 120.0 . .
C26B C25B H25B 120.0 . .
C25B C26B H26B 120.0 . .
C27B C26B C25B 120.0 . .
C27B C26B H26B 120.0 . .
C22B C27B H27B 120.0 . .
C26B C27B C22B 120.0 . .
C26B C27B H27B 120.0 . .
N4 C6A C28A 123.3(17) . .
N4 C6A C5A 106(2) . .
C5A C6A C28A 131(2) . .
C6A C5A C4A 111(2) . .
C6A C5A Cl2A 127.8(18) . .
C4A C5A Cl2A 121.2(14) . .
N3 C4A C22A 118.9(10) . .
C5A C4A N3 103.8(14) . .
C5A C4A C22A 136.8(15) . .
O3 C1AA H1AA 109.5 . .
O3 C1AA H1AB 109.5 . .
O3 C1AA H1AC 109.5 . .
H1AA C1AA H1AB 109.5 . .
H1AA C1AA H1AC 109.5 . .
H1AB C1AA H1AC 109.5 . .
O3 C48A H48A 109.5 . .
O3 C48A H48B 109.5 . .
O3 C48A H48C 109.5 . .
H48A C48A H48B 109.5 . .
H48A C48A H48C 109.5 . .
H48B C48A H48C 109.5 . .
O1 C46A H46A 109.5 . .
O1 C46A H46B 109.5 . .
O1 C46A H46C 109.5 . .
H46A C46A H46B 109.5 . .
H46A C46A H46C 109.5 . .
H46B C46A H46C 109.5 . .
O1 C0AA H0AA 109.5 . .
O1 C0AA H0AB 109.5 . .
O1 C0AA H0AC 109.5 . .
H0AA C0AA H0AB 109.5 . .
H0AA C0AA H0AC 109.5 . .
H0AB C0AA H0AC 109.5 . .

loop_
_geom_bond_atom_site_label_1
_geom_bond_atom_site_label_2
_geom_bond_distance
_geom_bond_site_symmetry_2
Cu2 Cu1 3.0168(5) .
Cu2 Cu3 3.0120(6) .
Cu2 O2 1.922(2) .
Cu2 O1 1.904(2) .
Cu2 N5 1.953(3) .
Cu2 N3 1.975(3) .
Cu1 O2 1.913(2) .
Cu1 O1 1.930(2) .
Cu1 N2 1.959(3) .
Cu1 N1 1.964(3) 2
Cu3 Cu3 2.9933(7) 2
Cu3 N4 1.985(3) .
Cu3 O3 1.902(2) 2
Cu3 O3 1.919(2) .
Cu3 N6 1.958(3) .
Cl1B C2 1.776(6) .
Cl3B C8 1.716(4) .
Cl2B C5B 1.69(2) .
O2 C47 1.420(4) .
O1 C46A 1.414(6) .
O1 C0AA 1.59(2) .
N5 N6 1.358(4) .
N5 C7 1.355(4) .
N4 N3 1.354(4) .
N4 C6B 1.41(3) .
N4 C6A 1.29(3) .
N2 N1 1.368(4) .
N2 C3 1.341(4) .
N1 Cu1 1.964(3) 2
N1 C1 1.349(4) .
O3 Cu3 1.902(2) 2
O3 C1AA 1.57(2) .
O3 C48A 1.468(7) .
N6 C9 1.344(4) .
C7 C8 1.390(5) .
C7 C34 1.468(5) .
C19 H19 0.9500 .
C19 C18 1.378(5) .
C19 C20 1.384(5) .
C18 H18 0.9500 .
C18 C17 1.393(5) .
C2 C1 1.388(5) .
C2 C3 1.392(5) .
C2 Cl1A 1.701(6) .
C16 C17 1.392(5) .
C16 C21 1.393(5) .
C16 C3 1.475(5) .
C17 H17 0.9500 .
N3 C4B 1.297(17) .
N3 C4A 1.448(16) .
C10 C11 1.393(5) .
C10 C1 1.472(5) .
C10 C15 1.388(6) .
C8 C9 1.386(5) .
C8 Cl3A 1.767(3) .
C9 C40 1.477(5) .
C34 C39 1.384(6) .
C34 C35 1.397(5) .
C5B C6B 1.39(3) .
C5B C4B 1.40(3) .
C11 H11 0.9500 .
C11 C12 1.378(5) .
C39 H39 0.9500 .
C39 C38 1.384(6) .
C6B C28B 1.51(3) .
C12 H12 0.9500 .
C12 C13 1.374(6) .
C35 H35 0.9500 .
C35 C36 1.383(6) .
C21 H21 0.9500 .
C21 C20 1.383(5) .
C20 H20 0.9500 .
C47 H47A 0.9800 .
C47 H47B 0.9800 .
C47 H47C 0.9800 .
C40 C45 1.392(6) .
C40 C41 1.379(6) .
C15 H15 0.9500 .
C15 C14 1.381(5) .
C14 H14 0.9500 .
C14 C13 1.391(6) .
C13 H13 0.9500 .
C22A C23A 1.3900 .
C22A C27A 1.3900 .
C22A C4A 1.474(17) .
C23A H23A 0.9500 .
C23A C24A 1.3900 .
C24A H24A 0.9500 .
C24A C25A 1.3900 .
C25A H25A 0.9500 .
C25A C26A 1.3900 .
C26A H26A 0.9500 .
C26A C27A 1.3900 .
C27A H27A 0.9500 .
C43 H43 0.9500 .
C43 C42 1.363(7) .
C43 C44 1.385(8) .
C42 H42 0.9500 .
C42 C41 1.390(6) .
C36 H36 0.9500 .
C36 C37 1.367(7) .
C45 H45 0.9500 .
C45 C44 1.389(7) .
C44 H44 0.9500 .
C4B C22B 1.557(16) .
C41 H41 0.9500 .
C37 H37 0.9500 .
C37 C38 1.377(7) .
C38 H38 0.9500 .
C32B H32B 0.9500 .
C32B C33B 1.3900 .
C32B C31B 1.3900 .
C33B H33B 0.9500 .
C33B C28B 1.3900 .
C28B C29B 1.3900 .
C29B H29B 0.9500 .
C29B C30B 1.3900 .
C30B H30B 0.9500 .
C30B C31B 1.3900 .
C31B H31B 0.9500 .
C28A C33A 1.3900 .
C28A C29A 1.3900 .
C28A C6A 1.46(3) .
C33A H33A 0.9500 .
C33A C32A 1.3900 .
C32A H32A 0.9500 .
C32A C31A 1.3900 .
C31A H31A 0.9500 .
C31A C30A 1.3900 .
C30A H30A 0.9500 .
C30A C29A 1.3900 .
C29A H29A 0.9500 .
C22B C23B 1.3900 .
C22B C27B 1.3900 .
C23B H23B 0.9500 .
C23B C24B 1.3900 .
C24B H24B 0.9500 .
C24B C25B 1.3900 .
C25B H25B 0.9500 .
C25B C26B 1.3900 .
C26B H26B 0.9500 .
C26B C27B 1.3900 .
C27B H27B 0.9500 .
C6A C5A 1.36(3) .
C5A C4A 1.39(3) .
C5A Cl2A 1.76(2) .
C1AA H1AA 0.9800 .
C1AA H1AB 0.9800 .
C1AA H1AC 0.9800 .
C48A H48A 0.9800 .
C48A H48B 0.9800 .
C48A H48C 0.9800 .
C46A H46A 0.9800 .
C46A H46B 0.9800 .
C46A H46C 0.9800 .
C0AA H0AA 0.9800 .
C0AA H0AB 0.9800 .
C0AA H0AC 0.9800 .

loop_
_geom_torsion_atom_site_label_1
_geom_torsion_atom_site_label_2
_geom_torsion_atom_site_label_3
_geom_torsion_atom_site_label_4
_geom_torsion
_geom_torsion_site_symmetry_1
_geom_torsion_site_symmetry_4
Cu2 N5 N6 Cu3 7.7(3) . .
Cu2 N5 N6 C9 -173.5(2) . .
Cu2 N5 C7 C8 171.8(3) . .
Cu2 N5 C7 C34 -7.4(5) . .
Cu2 N3 C4B C5B -161.2(10) . .
Cu2 N3 C4B C22B 20.4(11) . .
Cu2 N3 C4A C22A 31.7(12) . .
Cu2 N3 C4A C5A -155.1(8) . .
Cu1 N2 N1 Cu1 -19.5(3) . 2
Cu1 N2 N1 C1 179.5(2) . .
Cu1 N2 C3 C2 -178.9(3) . .
Cu1 N2 C3 C16 6.0(6) . .
Cu1 N1 C1 C2 -154.6(3) 2 .
Cu1 N1 C1 C10 24.9(6) 2 .
Cu3 N4 N3 Cu2 7.3(3) . .
Cu3 N4 N3 C4B -165.3(5) . .
Cu3 N4 N3 C4A -144.6(5) . .
Cu3 N4 C6B C5B 150.1(11) . .
Cu3 N4 C6B C28B -23(3) . .
Cu3 N4 C6A C28A -43(2) . .
Cu3 N4 C6A C5A 143.6(11) . .
Cu3 N6 C9 C8 178.1(3) . .
Cu3 N6 C9 C40 -3.5(6) . .
Cl1B C2 C1 N1 -169.2(4) . .
Cl1B C2 C1 C10 11.4(7) . .
Cl1B C2 C3 N2 168.8(4) . .
Cl1B C2 C3 C16 -16.8(7) . .
Cl3B C8 C9 N6 159.8(4) . .
Cl3B C8 C9 C40 -18.5(7) . .
Cl2B C5B C6B N4 173.9(14) . .
Cl2B C5B C6B C28B -13(3) . .
Cl2B C5B C4B N3 -179.5(13) . .
Cl2B C5B C4B C22B -1(2) . .
N5 N6 C9 C8 -0.4(4) . .
N5 N6 C9 C40 178.0(3) . .
N5 C7 C8 Cl3B -160.0(3) . .
N5 C7 C8 C9 -0.8(4) . .
N5 C7 C8 Cl3A 177.6(3) . .
N5 C7 C34 C39 44.4(5) . .
N5 C7 C34 C35 -135.5(4) . .
N4 N3 C4B C5B 10.3(12) . .
N4 N3 C4B C22B -168.0(7) . .
N4 N3 C4A C22A 179.0(8) . .
N4 N3 C4A C5A -7.7(10) . .
N4 C6B C28B C33B 145.7(14) . .
N4 C6B C28B C29B -37(2) . .
N4 C6A C5A C4A -2(2) . .
N4 C6A C5A Cl2A 174.2(12) . .
N2 N1 C1 C2 -0.2(4) . .
N2 N1 C1 C10 179.3(3) . .
N1 N2 C3 C2 1.8(4) . .
N1 N2 C3 C16 -173.4(3) . .
N6 N5 C7 C8 0.5(4) . .
N6 N5 C7 C34 -178.7(3) . .
N6 C9 C40 C45 146.1(4) . .
N6 C9 C40 C41 -31.5(6) . .
C7 N5 N6 Cu3 -178.9(2) . .
C7 N5 N6 C9 0.0(4) . .
C7 C8 C9 N6 0.7(4) . .
C7 C8 C9 C40 -177.5(4) . .
C7 C34 C39 C38 -179.8(4) . .
C7 C34 C35 C36 -179.9(3) . .
C19 C18 C17 C16 0.2(6) . .
C18 C19 C20 C21 0.2(6) . .
C16 C21 C20 C19 0.7(6) . .
C17 C16 C21 C20 -1.2(6) . .
C17 C16 C3 N2 129.2(4) . .
C17 C16 C3 C2 -44.6(6) . .
N3 N4 C6B C5B 3.8(18) . .
N3 N4 C6B C28B -169.5(15) . .
N3 N4 C6A C28A 170.4(13) . .
N3 N4 C6A C5A -3.1(19) . .
N3 C4B C22B C23B 60.5(12) . .
N3 C4B C22B C27B -120.5(7) . .
C10 C11 C12 C13 0.1(6) . .
C10 C15 C14 C13 0.7(7) . .
C8 C7 C34 C39 -134.5(4) . .
C8 C7 C34 C35 45.6(6) . .
C8 C9 C40 C45 -35.9(7) . .
C8 C9 C40 C41 146.5(4) . .
C9 C40 C45 C44 179.7(5) . .
C9 C40 C41 C42 178.7(4) . .
C34 C7 C8 Cl3B 19.0(7) . .
C34 C7 C8 C9 178.3(4) . .
C34 C7 C8 Cl3A -3.3(6) . .
C34 C39 C38 C37 -0.2(7) . .
C34 C35 C36 C37 -0.4(6) . .
C5B C6B C28B C33B -26(3) . .
C5B C6B C28B C29B 150.6(18) . .
C5B C4B C22B C23B -117.5(13) . .
C5B C4B C22B C27B 61.5(16) . .
C11 C10 C1 N1 126.0(4) . .
C11 C10 C1 C2 -54.5(6) . .
C11 C10 C15 C14 -1.8(6) . .
C11 C12 C13 C14 -1.2(7) . .
C39 C34 C35 C36 0.2(5) . .
C6B N4 N3 Cu2 164.0(10) . .
C6B N4 N3 C4B -8.6(11) . .
C6B C5B C4B N3 -7.2(18) . .
C6B C5B C4B C22B 171.0(13) . .
C6B C28B C29B C30B -176.8(11) . .
C35 C34 C39 C38 0.1(6) . .
C35 C36 C37 C38 0.2(7) . .
C21 C16 C17 C18 0.8(6) . .
C21 C16 C3 N2 -45.2(5) . .
C21 C16 C3 C2 141.0(4) . .
C20 C19 C18 C17 -0.7(6) . .
C40 C45 C44 C43 1.8(10) . .
C1 C2 C3 N2 -1.9(5) . .
C1 C2 C3 C16 172.5(4) . .
C1 C10 C11 C12 -176.3(4) . .
C1 C10 C15 C14 175.9(4) . .
C15 C10 C11 C12 1.5(6) . .
C15 C10 C1 N1 -51.7(6) . .
C15 C10 C1 C2 127.7(5) . .
C15 C14 C13 C12 0.8(8) . .
C3 N2 N1 Cu1 159.9(2) . 2
C3 N2 N1 C1 -1.0(4) . .
C3 C2 C1 N1 1.2(5) . .
C3 C2 C1 C10 -178.2(4) . .
C3 C16 C17 C18 -173.8(4) . .
C3 C16 C21 C20 173.2(3) . .
C22A C23A C24A C25A 0.0 . .
C23A C22A C27A C26A 0.0 . .
C23A C22A C4A N3 35.9(13) . .
C23A C22A C4A C5A -134.5(13) . .
C23A C24A C25A C26A 0.0 . .
C24A C25A C26A C27A 0.0 . .
C25A C26A C27A C22A 0.0 . .
C27A C22A C23A C24A 0.0 . .
C27A C22A C4A N3 -141.1(6) . .
C27A C22A C4A C5A 48.5(18) . .
C43 C42 C41 C40 1.6(7) . .
C42 C43 C44 C45 0.9(10) . .
C36 C37 C38 C39 0.1(8) . .
C45 C40 C41 C42 1.1(7) . .
C44 C43 C42 C41 -2.5(8) . .
C4B C5B C6B N4 2(2) . .
C4B C5B C6B C28B 174.6(18) . .
C4B C22B C23B C24B 179.0(9) . .
C4B C22B C27B C26B -179.0(8) . .
C41 C40 C45 C44 -2.7(8) . .
C32B C33B C28B C6B 176.8(11) . .
C32B C33B C28B C29B 0.0 . .
C33B C32B C31B C30B 0.0 . .
C33B C28B C29B C30B 0.0 . .
C28B C29B C30B C31B 0.0 . .
C29B C30B C31B C32B 0.0 . .
C31B C32B C33B C28B 0.0 . .
C28A C33A C32A C31A 0.0 . .
C28A C6A C5A C4A -175.3(19) . .
C28A C6A C5A Cl2A 1(3) . .
C33A C28A C29A C30A 0.0 . .
C33A C28A C6A N4 -25(2) . .
C33A C28A C6A C5A 147(2) . .
C33A C32A C31A C30A 0.0 . .
C32A C31A C30A C29A 0.0 . .
C31A C30A C29A C28A 0.0 . .
C29A C28A C33A C32A 0.0 . .
C29A C28A C6A N4 147.7(15) . .
C29A C28A C6A C5A -41(3) . .
C22B C23B C24B C25B 0.0 . .
C23B C22B C27B C26B 0.0 . .
C23B C24B C25B C26B 0.0 . .
C24B C25B C26B C27B 0.0 . .
C25B C26B C27B C22B 0.0 . .
C27B C22B C23B C24B 0.0 . .
C6A N4 N3 Cu2 159.0(12) . .
C6A N4 N3 C4A 7.1(13) . .
C6A C28A C33A C32A 172.8(11) . .
C6A C28A C29A C30A -172.8(11) . .
C6A C5A C4A N3 6.5(18) . .
C6A C5A C4A C22A 177.8(15) . .
C4A C22A C23A C24A -176.9(9) . .
C4A C22A C27A C26A 177.1(8) . .
Cl2A C5A C4A N3 -170.5(10) . .
Cl2A C5A C4A C22A 1(2) . .
Cl3A C8 C9 N6 -177.6(3) . .
Cl3A C8 C9 C40 4.2(7) . .
Cl1A C2 C1 N1 170.8(4) . .
Cl1A C2 C1 C10 -8.7(7) . .
Cl1A C2 C3 N2 -170.6(4) . .
Cl1A C2 C3 C16 3.8(8) . .
